data_4343966
loop_
_publ_author_name
'Roth, Torsten'
'Vasilenko, Vladislav'
'Wadepohl, Hubert'
'Wright, Dominic S.'
'Gade, Lutz H.'

_publ_section_title
;
 Structures, Electronics, and Reactivity of Strained Phosphazane Cages: A
 Combined Experimental and Computational Study.
;
_journal_issue 15
_journal_name_full 'Inorganic chemistry'
_journal_page_first 7636
_journal_page_last 7644
_journal_paper_doi 10.1021/acs.inorgchem.5b01292
_journal_volume 54
_journal_year 2015
_chemical_formula_moiety 'C51 H57 N4 P2, C F3 O3 S, 3(C H2 Cl2)'
_chemical_formula_sum 'C55 H63 Cl6 F3 N4 O3 P2 S'
_chemical_formula_weight 1191.79
_space_group_crystal_system monoclinic
_space_group_IT_number 14
_space_group_name_Hall '-P 2ybc'
_space_group_name_H-M_alt 'P 1 21/c 1'
_symmetry_cell_setting monoclinic
_symmetry_Int_Tables_number 14
_symmetry_space_group_name_Hall '-P 2ybc'
_symmetry_space_group_name_H-M 'P 1 21/c 1'
_atom_sites_solution_hydrogens geom
_atom_sites_solution_primary dual
_atom_sites_solution_secondary difmap
_audit_block_code ga_tro115
_audit_creation_date
;
'Mon Nov 17 15:06:03 2014'
;
_audit_creation_method
;
Olex2 1.2
(compiled 2015.01.26 svn.r3151 for OlexSys, GUI svn.r4998)
;
_audit_update_record '18.05.2015 16:14:11 CEST UTC+02:00  encif 1.32'
_cell_angle_alpha 90
_cell_angle_beta 111.046(4)
_cell_angle_gamma 90
_cell_formula_units_Z 4
_cell_length_a 19.1547(6)
_cell_length_b 15.5003(4)
_cell_length_c 20.9894(7)
_cell_measurement_reflns_used 21414
_cell_measurement_temperature 120(1)
_cell_measurement_theta_max 28.3320
_cell_measurement_theta_min 3.4610
_cell_volume 5816.1(3)
_computing_cell_refinement
;
CrysAlisPro, Agilent Technologies,
Version 1.171.37.35 (release 13-08-2014 CrysAlis171 .NET)
(compiled Aug 13 2014,18:06:01)
;
_computing_data_collection
;
CrysAlisPro, Agilent Technologies,
Version 1.171.37.35 (release 13-08-2014 CrysAlis171 .NET)
(compiled Aug 13 2014,18:06:01)
;
_computing_data_reduction
;
CrysAlisPro, Agilent Technologies,
Version 1.171.37.35 (release 13-08-2014 CrysAlis171 .NET)
(compiled Aug 13 2014,18:06:01)
;
_computing_molecular_graphics 'Olex2 (Dolomanov et al., 2009)'
_computing_publication_material 'encif (Wadepohl, 2009-14); encifer 1.5 (CCDC, 2014)'
_computing_structure_refinement 'ShelXL (Sheldrick, 2008)'
_computing_structure_solution 'SHELXT (Sheldrick, 2013)'
_diffrn_ambient_environment 'perfluoro polyether oil / N~2~'
_diffrn_ambient_temperature 120(1)
_diffrn_detector 'CCD plate'
_diffrn_detector_area_resol_mean 7.9621
_diffrn_detector_type Eos
_diffrn_measured_fraction_theta_full 0.998
_diffrn_measured_fraction_theta_max 0.994
_diffrn_measurement_details
;
  1 omega    1.00   84.00   0.5000   20.0000
omega____ theta____ kappa____ phi______ frames
    -       26.8662   38.0000  -30.0000 166

  2 omega   21.00   57.00   0.5000   20.0000
omega____ theta____ kappa____ phi______ frames
    -       26.8662  -77.0000   30.0000 72

  3 omega   30.00   57.00   0.5000   20.0000
omega____ theta____ kappa____ phi______ frames
    -       26.8662  -77.0000   60.0000 54

  4 omega  -37.00    2.00   0.5000   20.0000
omega____ theta____ kappa____ phi______ frames
    -       26.8662  -77.0000   60.0000 78

  5 omega  -43.00   59.00   0.5000   20.0000
omega____ theta____ kappa____ phi______ frames
    -       26.8662  -80.0000   -1.1995 204

  6 omega   -3.00   94.00   0.5000   20.0000
omega____ theta____ kappa____ phi______ frames
    -       26.8662   77.0000   90.0000 194

  7 omega    6.00   95.00   0.5000   20.0000
omega____ theta____ kappa____ phi______ frames
    -       26.8662   57.0000   30.0000 178

  8 omega  -42.00   13.00   0.5000   20.0000
omega____ theta____ kappa____ phi______ frames
    -       26.8662  -57.0000 -120.0000 110

  9 omega    1.00   44.00   0.5000   20.0000
omega____ theta____ kappa____ phi______ frames
    -       26.8662   77.0000  -90.0000 86

 10 omega   -1.00   97.00   0.5000   20.0000
omega____ theta____ kappa____ phi______ frames
    -       26.8662   77.0000 -180.0000 196

 11 omega    1.00   31.00   0.5000   20.0000
omega____ theta____ kappa____ phi______ frames
    -       26.8662   77.0000    0.0000 60

 12 omega    1.00   40.00   0.5000   20.0000
omega____ theta____ kappa____ phi______ frames
    -       26.8662   38.0000 -150.0000 78

 13 omega  -26.00   58.00   0.5000   20.0000
omega____ theta____ kappa____ phi______ frames
    -       28.0000  -77.0000  -55.3728 168

 14 omega  -39.00   58.00   0.5000   20.0000
omega____ theta____ kappa____ phi______ frames
    -       28.0000  -77.0000  164.6144 194

 15 omega   18.00   60.00   0.5000   20.0000
omega____ theta____ kappa____ phi______ frames
    -       28.0000  -80.0000  109.1002 84

 16 omega  -35.00    6.00   0.5000   20.0000
omega____ theta____ kappa____ phi______ frames
    -       28.0000  -80.0000  109.1002 82

 17 omega   25.00   60.00   0.5000   20.0000
omega____ theta____ kappa____ phi______ frames
    -       28.0000  -80.0000 -133.2945 70

 18 omega  -42.00  -16.00   0.5000   20.0000
omega____ theta____ kappa____ phi______ frames
    -       28.0000  -80.0000 -133.2945 52

 19 omega  -46.00   52.00   0.5000   20.0000
omega____ theta____ kappa____ phi______ frames
    -       26.8662  -38.0000  150.0000 196

 20 omega  -43.00   55.00   0.5000   20.0000
omega____ theta____ kappa____ phi______ frames
    -       26.8662  -77.0000  -30.0000 196

 21 omega    6.00   96.00   0.5000   20.0000
omega____ theta____ kappa____ phi______ frames
    -       26.8662   57.0000 -150.0000 180

;
_diffrn_measurement_device 'four-circle diffractometer'
_diffrn_measurement_device_type 'Agilent SuperNova, Dual, Cu at zero, Eos'
_diffrn_measurement_method '\w scans'
_diffrn_measurement_specimen_support 'polyimid foil'
_diffrn_orient_matrix_UB_11 -0.0038895000
_diffrn_orient_matrix_UB_12 0.0384347000
_diffrn_orient_matrix_UB_13 -0.0193053000
_diffrn_orient_matrix_UB_21 0.0311738000
_diffrn_orient_matrix_UB_22 -0.0120640000
_diffrn_orient_matrix_UB_23 -0.0086996000
_diffrn_orient_matrix_UB_31 -0.0242463000
_diffrn_orient_matrix_UB_32 -0.0216871000
_diffrn_orient_matrix_UB_33 -0.0293739000
_diffrn_radiation_monochromator mirror
_diffrn_radiation_probe x-ray
_diffrn_radiation_type 'Mo K\a'
_diffrn_radiation_wavelength 0.71073
_diffrn_reflns_av_R_equivalents 0.161
_diffrn_reflns_av_unetI/netI 0.1358
_diffrn_reflns_Laue_measured_fraction_full 0.998
_diffrn_reflns_Laue_measured_fraction_max 0.994
_diffrn_reflns_limit_h_max 26
_diffrn_reflns_limit_h_min -26
_diffrn_reflns_limit_k_max 21
_diffrn_reflns_limit_k_min -21
_diffrn_reflns_limit_l_max 28
_diffrn_reflns_limit_l_min -28
_diffrn_reflns_number 164217
_diffrn_reflns_point_group_measured_fraction_full 0.998
_diffrn_reflns_point_group_measured_fraction_max 0.994
_diffrn_reflns_theta_full 25.242
_diffrn_reflns_theta_max 29.218
_diffrn_reflns_theta_min 3.291
_diffrn_source 'microfocus X-Ray tube'
_exptl_absorpt_coefficient_mu 0.442
_exptl_absorpt_correction_T_max 1.00000
_exptl_absorpt_correction_T_min 0.44630
_exptl_absorpt_correction_type multi-scan
_exptl_absorpt_process_details
;
CrysAlisPro, Agilent Technologies,
Version 1.171.37.35 (release 13-08-2014 CrysAlis171 .NET)
(compiled Aug 13 2014,18:06:01)
Empirical absorption correction using spherical harmonics,
 implemented in SCALE3 ABSPACK scaling algorithm.
Empirical absorption correction using spherical harmonics,
 implemented in SCALE3 ABSPACK scaling algorithm.
;
_exptl_crystal_colour colourless
_exptl_crystal_colour_primary colourless
_exptl_crystal_density_diffrn 1.361
_exptl_crystal_description needle
_exptl_crystal_F_000 2480
_exptl_crystal_size_max 0.396
_exptl_crystal_size_mid 0.109
_exptl_crystal_size_min 0.072
_refine_diff_density_max 0.502
_refine_diff_density_min -0.702
_refine_diff_density_rms 0.109
_refine_ls_extinction_method none
_refine_ls_goodness_of_fit_ref 1.022
_refine_ls_hydrogen_treatment constr
_refine_ls_matrix_type full
_refine_ls_number_parameters 676
_refine_ls_number_reflns 19358
_refine_ls_number_restraints 0
_refine_ls_restrained_S_all 1.022
_refine_ls_R_factor_all 0.1243
_refine_ls_R_factor_gt 0.0732
_refine_ls_shift/su_max 0.000
_refine_ls_shift/su_mean 0.000
_refine_ls_structure_factor_coef Fsqd
_refine_ls_weighting_details 'w=1/[\s^2^(Fo^2^)+(0.0986P)^2^] where P=(Fo^2^+2Fc^2^)/3'
_refine_ls_weighting_scheme calc
_refine_ls_wR_factor_gt 0.1936
_refine_ls_wR_factor_ref 0.2063
_reflns_Friedel_coverage 0.000
_reflns_number_gt 11013
_reflns_number_total 19358
_reflns_threshold_expression 'I > 2\s(I)'
_cod_data_source_file ic5b01292_si_003.cif
_cod_data_source_block ga_tro115_5
_cod_depositor_comments 'Adding full bibliography for 4343960--4343970.cif.'
_cod_original_sg_symbol_H-M 'P 21/c'
_cod_database_code 4343966
_audit_block_refno 2260
_audit_block_usercomment 'trvv93 colourless needle'
_chemical_oxdiff_formula 'C55 H63 Cl6 F3 N4 O3 P2 S1'
_chemical_oxdiff_usercomment 'trvv93 colourless needle'
_shelx_space_group_comment
;
The symmetry employed for this shelxl refinement is uniquely defined
by the following loop, which should always be used as a source of
symmetry information in preference to the above space-group names.
They are only intended as comments.
;
_shelx_estimated_absorpt_t_max 0.957
_shelx_estimated_absorpt_t_min 0.957
_diffrn_oxdiff_twin_integration_method simultaneous
_shelxl_version_number 2014/7
_olex2_refinement_description
;
1. Twinned data refinement
 Scales: 0.7932(10) 0.2068(10)
2. Fixed Uiso
 At 1.2 times of:
  All C(H) groups, All C(H,H) groups
 At 1.5 times of:
  All C(H,H,H) groups
3.a Ternary CH refined with riding coordinates:
 C8(H8), C11(H11), C20(H20), C23(H23), C26(H26), C39(H39)
3.b Secondary CH2 refined with riding coordinates:
 C71(H71A,H71B), C81(H81A,H81B), C61(H61A,H61B)
3.c Aromatic/amide H refined with riding coordinates:
 C1(H1), C4(H4), C5(H5), C6(H6), C16(H16), C17(H17), C18(H18), C28(H28),
 C29(H29), C30(H30), C31(H31), C32(H32), C34(H34), C35(H35), C36(H36), C37(H37),
  C38(H38), C41(H41), C42(H42), C43(H43), C44(H44), C45(H45), C47(H47),
 C48(H48), C49(H49), C50(H50), C51(H51)
3.d Idealised Me refined as rotating group:
 C9(H9A,H9B,H9C), C10(H10A,H10B,H10C), C12(H12A,H12B,H12C), C13(H13A,H13B,
 H13C), C21(H21A,H21B,H21C), C22(H22A,H22B,H22C), C24(H24A,H24B,H24C), C25(H25A,
 H25B,H25C)
;
_olex2_submission_special_instructions 'No special instructions were received'
_cell_oxdiff_length_a 19.1515(4)
_cell_oxdiff_length_b 15.5037(3)
_cell_oxdiff_length_c 20.9886(6)
_cell_oxdiff_angle_alpha 89.9967(18)
_cell_oxdiff_angle_beta 111.048(2)
_cell_oxdiff_angle_gamma 90.0088(16)
_cell_oxdiff_volume 5816.1(2)
_cell_oxdiff_measurement_reflns_used 21414
_cell_oxdiff_twin_number 2

loop_
_symmetry_equiv_pos_as_xyz
'x, y, z'
'-x, y+1/2, -z+1/2'
'-x, -y, -z'
'x, -y-1/2, z-1/2'

loop_
_atom_site_label
_atom_site_type_symbol
_atom_site_fract_x
_atom_site_fract_y
_atom_site_fract_z
_atom_site_U_iso_or_equiv
_atom_site_adp_type
_atom_site_occupancy
_atom_site_site_symmetry_order
_atom_site_calc_flag
_atom_site_refinement_flags_posn
P1 P 0.18119(6) 0.57542(7) 0.49479(5) 0.0137(2) Uani 1 1 d .
P2 P 0.31053(6) 0.57445(7) 0.48510(5) 0.0137(2) Uani 1 1 d .
N1 N 0.21887(19) 0.5798(2) 0.43181(17) 0.0152(7) Uani 1 1 d .
N2 N 0.26977(18) 0.6083(2) 0.54179(17) 0.0124(7) Uani 1 1 d .
N3 N 0.19507(19) 0.4597(2) 0.51338(17) 0.0150(8) Uani 1 1 d .
N4 N 0.31312(18) 0.4595(2) 0.50370(17) 0.0126(7) Uani 1 1 d .
C1 C 0.2570(2) 0.4204(3) 0.5145(2) 0.0159(8) Uani 1 1 d .
H1 H 0.2613 0.3602 0.5236 0.019 Uiso 1 1 calc R
C2 C 0.1397(2) 0.4061(3) 0.5273(2) 0.0162(9) Uani 1 1 d .
C3 C 0.0703(2) 0.3944(3) 0.4735(2) 0.0194(10) Uani 1 1 d .
C4 C 0.0188(3) 0.3373(3) 0.4850(3) 0.0275(11) Uani 1 1 d .
H4 H -0.0288 0.3284 0.4503 0.033 Uiso 1 1 calc R
C5 C 0.0375(3) 0.2938(3) 0.5469(3) 0.0292(12) Uani 1 1 d .
H5 H 0.0032 0.2535 0.5532 0.035 Uiso 1 1 calc R
C6 C 0.1040(3) 0.3080(3) 0.5986(2) 0.0256(11) Uani 1 1 d .
H6 H 0.1148 0.2780 0.6406 0.031 Uiso 1 1 calc R
C7 C 0.1569(2) 0.3661(3) 0.5912(2) 0.0187(9) Uani 1 1 d .
C8 C 0.0496(2) 0.4373(3) 0.4037(2) 0.0183(9) Uani 1 1 d .
H8 H 0.0875 0.4832 0.4072 0.022 Uiso 1 1 calc R
C9 C 0.0532(3) 0.3717(3) 0.3506(3) 0.0314(12) Uani 1 1 d .
H9A H 0.1047 0.3508 0.3629 0.047 Uiso 1 1 calc GR
H9B H 0.0372 0.3991 0.3056 0.047 Uiso 1 1 calc GR
H9C H 0.0201 0.3230 0.3494 0.047 Uiso 1 1 calc GR
C10 C -0.0277(3) 0.4809(3) 0.3825(3) 0.0289(11) Uani 1 1 d .
H10A H -0.0657 0.4376 0.3803 0.043 Uiso 1 1 calc GR
H10B H -0.0396 0.5078 0.3375 0.043 Uiso 1 1 calc GR
H10C H -0.0268 0.5252 0.4161 0.043 Uiso 1 1 calc GR
C11 C 0.2291(2) 0.3812(3) 0.6521(2) 0.0210(10) Uani 1 1 d .
H11 H 0.2560 0.4307 0.6407 0.025 Uiso 1 1 calc R
C12 C 0.2810(3) 0.3026(3) 0.6673(3) 0.0319(12) Uani 1 1 d .
H12A H 0.2566 0.2537 0.6803 0.048 Uiso 1 1 calc GR
H12B H 0.3278 0.3163 0.7048 0.048 Uiso 1 1 calc GR
H12C H 0.2919 0.2877 0.6264 0.048 Uiso 1 1 calc GR
C13 C 0.2125(3) 0.4057(3) 0.7155(2) 0.0302(12) Uani 1 1 d .
H13A H 0.1787 0.4554 0.7053 0.045 Uiso 1 1 calc GR
H13B H 0.2593 0.4205 0.7526 0.045 Uiso 1 1 calc GR
H13C H 0.1889 0.3568 0.7295 0.045 Uiso 1 1 calc GR
C14 C 0.3734(2) 0.4047(2) 0.4983(2) 0.0141(9) Uani 1 1 d .
C15 C 0.4459(2) 0.4169(3) 0.5460(2) 0.0154(9) Uani 1 1 d .
C16 C 0.5034(3) 0.3661(3) 0.5401(2) 0.0231(10) Uani 1 1 d .
H16 H 0.5531 0.3730 0.5715 0.028 Uiso 1 1 calc R
C17 C 0.4877(3) 0.3048(3) 0.4879(2) 0.0261(11) Uani 1 1 d .
H17 H 0.5269 0.2699 0.4844 0.031 Uiso 1 1 calc R
C18 C 0.4166(3) 0.2946(3) 0.4419(2) 0.0216(10) Uani 1 1 d .
H18 H 0.4075 0.2522 0.4072 0.026 Uiso 1 1 calc R
C19 C 0.3568(2) 0.3448(3) 0.4445(2) 0.0181(9) Uani 1 1 d .
C20 C 0.4619(2) 0.4774(3) 0.6066(2) 0.0174(9) Uani 1 1 d .
H20 H 0.4265 0.5271 0.5916 0.021 Uiso 1 1 calc R
C21 C 0.4470(3) 0.4330(3) 0.6651(2) 0.0274(11) Uani 1 1 d .
H21A H 0.3957 0.4106 0.6487 0.041 Uiso 1 1 calc GR
H21B H 0.4533 0.4746 0.7019 0.041 Uiso 1 1 calc GR
H21C H 0.4823 0.3853 0.6822 0.041 Uiso 1 1 calc GR
C22 C 0.5415(2) 0.5141(3) 0.6306(2) 0.0219(10) Uani 1 1 d .
H22A H 0.5773 0.4689 0.6540 0.033 Uiso 1 1 calc GR
H22B H 0.5456 0.5621 0.6622 0.033 Uiso 1 1 calc GR
H22C H 0.5525 0.5348 0.5911 0.033 Uiso 1 1 calc GR
C23 C 0.2784(3) 0.3303(3) 0.3903(2) 0.0217(10) Uani 1 1 d .
H23 H 0.2445 0.3765 0.3956 0.026 Uiso 1 1 calc R
C24 C 0.2474(3) 0.2429(3) 0.4015(3) 0.0355(13) Uani 1 1 d .
H24A H 0.2796 0.1966 0.3960 0.053 Uiso 1 1 calc GR
H24B H 0.1967 0.2354 0.3680 0.053 Uiso 1 1 calc GR
H24C H 0.2459 0.2407 0.4477 0.053 Uiso 1 1 calc GR
C25 C 0.2803(3) 0.3365(4) 0.3191(3) 0.0381(14) Uani 1 1 d .
H25A H 0.3057 0.3899 0.3149 0.057 Uiso 1 1 calc GR
H25B H 0.2291 0.3368 0.2858 0.057 Uiso 1 1 calc GR
H25C H 0.3074 0.2869 0.3106 0.057 Uiso 1 1 calc GR
C26 C 0.1850(2) 0.5726(3) 0.3576(2) 0.0175(9) Uani 1 1 d .
H26 H 0.1724 0.5107 0.3456 0.021 Uiso 1 1 calc R
C27 C 0.1121(2) 0.6259(3) 0.3304(2) 0.0198(10) Uani 1 1 d .
C28 C 0.1064(3) 0.7056(3) 0.3589(2) 0.0222(10) Uani 1 1 d .
H28 H 0.1467 0.7270 0.3971 0.027 Uiso 1 1 calc R
C29 C 0.0409(3) 0.7536(3) 0.3305(3) 0.0293(12) Uani 1 1 d .
H29 H 0.0367 0.8082 0.3494 0.035 Uiso 1 1 calc R
C30 C -0.0172(3) 0.7229(4) 0.2760(3) 0.0375(14) Uani 1 1 d .
H30 H -0.0622 0.7552 0.2582 0.045 Uiso 1 1 calc R
C31 C -0.0109(3) 0.6451(4) 0.2464(3) 0.0344(13) Uani 1 1 d .
H31 H -0.0505 0.6255 0.2070 0.041 Uiso 1 1 calc R
C32 C 0.0533(3) 0.5955(3) 0.2743(2) 0.0305(12) Uani 1 1 d .
H32 H 0.0569 0.5410 0.2550 0.037 Uiso 1 1 calc R
C33 C 0.2398(2) 0.6021(3) 0.3243(2) 0.0181(9) Uani 1 1 d .
C34 C 0.2403(3) 0.5606(3) 0.2662(2) 0.0267(11) Uani 1 1 d .
H34 H 0.2093 0.5115 0.2502 0.032 Uiso 1 1 calc R
C35 C 0.2846(3) 0.5883(4) 0.2307(3) 0.0354(13) Uani 1 1 d .
H35 H 0.2840 0.5588 0.1909 0.042 Uiso 1 1 calc R
C36 C 0.3298(3) 0.6601(4) 0.2543(3) 0.0359(14) Uani 1 1 d .
H36 H 0.3610 0.6796 0.2308 0.043 Uiso 1 1 calc R
C37 C 0.3297(3) 0.7037(3) 0.3125(3) 0.0325(13) Uani 1 1 d .
H37 H 0.3611 0.7525 0.3289 0.039 Uiso 1 1 calc R
C38 C 0.2832(2) 0.6750(3) 0.3462(2) 0.0231(10) Uani 1 1 d .
H38 H 0.2814 0.7059 0.3846 0.028 Uiso 1 1 calc R
C39 C 0.3042(2) 0.6264(3) 0.6155(2) 0.0162(9) Uani 1 1 d .
H39 H 0.3248 0.5716 0.6401 0.019 Uiso 1 1 calc R
C40 C 0.2448(2) 0.6611(3) 0.6409(2) 0.0202(10) Uani 1 1 d .
C41 C 0.2408(3) 0.6287(3) 0.7017(2) 0.0286(12) Uani 1 1 d .
H41 H 0.2724 0.5823 0.7242 0.034 Uiso 1 1 calc R
C42 C 0.1916(3) 0.6628(4) 0.7295(3) 0.0381(14) Uani 1 1 d .
H42 H 0.1894 0.6403 0.7708 0.046 Uiso 1 1 calc R
C43 C 0.1458(3) 0.7300(4) 0.6966(3) 0.0379(14) Uani 1 1 d .
H43 H 0.1123 0.7542 0.7158 0.045 Uiso 1 1 calc R
C44 C 0.1477(3) 0.7624(4) 0.6362(3) 0.0367(14) Uani 1 1 d .
H44 H 0.1151 0.8081 0.6135 0.044 Uiso 1 1 calc R
C45 C 0.1979(3) 0.7278(3) 0.6085(3) 0.0241(11) Uani 1 1 d .
H45 H 0.1997 0.7504 0.5671 0.029 Uiso 1 1 calc R
C46 C 0.3683(2) 0.6913(3) 0.6282(2) 0.0162(9) Uani 1 1 d .
C47 C 0.3606(3) 0.7631(3) 0.5866(2) 0.0225(10) Uani 1 1 d .
H47 H 0.3169 0.7695 0.5470 0.027 Uiso 1 1 calc R
C48 C 0.4161(3) 0.8256(3) 0.6021(3) 0.0278(11) Uani 1 1 d .
H48 H 0.4101 0.8746 0.5734 0.033 Uiso 1 1 calc R
C49 C 0.4802(3) 0.8165(3) 0.6594(3) 0.0303(12) Uani 1 1 d .
H49 H 0.5182 0.8592 0.6700 0.036 Uiso 1 1 calc R
C50 C 0.4889(3) 0.7455(3) 0.7012(3) 0.0303(12) Uani 1 1 d .
H50 H 0.5330 0.7392 0.7405 0.036 Uiso 1 1 calc R
C51 C 0.4323(3) 0.6826(3) 0.6854(2) 0.0256(11) Uani 1 1 d .
H51 H 0.4381 0.6338 0.7143 0.031 Uiso 1 1 calc R
S S 0.21511(8) 0.58809(8) 0.95820(7) 0.0385(4) Uani 1 1 d .
F1 F 0.2149(2) 0.4703(2) 0.8674(2) 0.0651(11) Uani 1 1 d .
F2 F 0.1361(2) 0.4464(2) 0.91733(19) 0.0639(11) Uani 1 1 d .
F3 F 0.1140(2) 0.5437(2) 0.83978(18) 0.0607(10) Uani 1 1 d .
O1 O 0.2509(2) 0.6436(2) 0.9247(2) 0.0512(11) Uani 1 1 d .
O2 O 0.2652(3) 0.5362(3) 1.0112(2) 0.0701(15) Uani 1 1 d .
O3 O 0.1550(3) 0.6266(3) 0.9732(2) 0.0533(11) Uani 1 1 d .
C52 C 0.1677(3) 0.5093(4) 0.8927(3) 0.0412(14) Uani 1 1 d .
Cl21 Cl 0.39471(10) 0.42690(12) 1.18921(8) 0.0611(5) Uani 1 1 d .
Cl22 Cl 0.41149(11) 0.30678(10) 1.08974(9) 0.0584(5) Uani 1 1 d .
C71 C 0.3757(4) 0.4067(4) 1.1031(3) 0.0525(17) Uani 1 1 d .
H71A H 0.3978 0.4532 1.0840 0.063 Uiso 1 1 calc R
H71B H 0.3208 0.4074 1.0784 0.063 Uiso 1 1 calc R
Cl31 Cl 0.41859(12) 0.54591(13) 0.83725(10) 0.0741(6) Uani 1 1 d .
Cl32 Cl 0.41164(12) 0.44193(11) 0.94872(10) 0.0706(6) Uani 1 1 d .
C81 C 0.3996(4) 0.5461(4) 0.9119(4) 0.0570(18) Uani 1 1 d .
H81A H 0.3475 0.5655 0.9019 0.068 Uiso 1 1 calc R
H81B H 0.4334 0.5872 0.9447 0.068 Uiso 1 1 calc R
Cl11 Cl 0.04368(12) 0.4970(2) 1.10113(11) 0.0989(8) Uani 1 1 d .
Cl12 Cl 0.18177(13) 0.40683(12) 1.11638(11) 0.0765(6) Uani 1 1 d .
C61 C 0.1131(4) 0.4753(7) 1.0674(4) 0.093(3) Uani 1 1 d .
H61A H 0.0893 0.4497 1.0214 0.112 Uiso 1 1 calc R
H61B H 0.1365 0.5304 1.0620 0.112 Uiso 1 1 calc R

loop_
_atom_site_aniso_label
_atom_site_aniso_U_11
_atom_site_aniso_U_22
_atom_site_aniso_U_33
_atom_site_aniso_U_23
_atom_site_aniso_U_13
_atom_site_aniso_U_12
P1 0.0099(5) 0.0151(5) 0.0162(5) 0.0006(4) 0.0047(4) 0.0000(4)
P2 0.0103(5) 0.0146(5) 0.0164(5) 0.0001(4) 0.0052(4) -0.0010(4)
N1 0.0112(17) 0.0201(18) 0.0160(18) 0.0063(14) 0.0070(14) 0.0000(15)
N2 0.0111(17) 0.0141(16) 0.0153(18) -0.0048(13) 0.0086(15) -0.0035(14)
N3 0.0106(18) 0.0180(18) 0.0160(18) 0.0011(14) 0.0044(15) -0.0016(14)
N4 0.0089(17) 0.0148(17) 0.0138(18) -0.0031(14) 0.0038(14) -0.0021(14)
C1 0.018(2) 0.0148(19) 0.013(2) 0.0014(17) 0.0037(17) 0.0022(19)
C2 0.017(2) 0.014(2) 0.021(2) -0.0001(17) 0.0106(18) -0.0023(17)
C3 0.019(2) 0.023(2) 0.021(2) -0.0046(18) 0.0122(19) -0.0039(19)
C4 0.020(3) 0.033(3) 0.028(3) -0.008(2) 0.007(2) -0.015(2)
C5 0.027(3) 0.032(3) 0.035(3) 0.003(2) 0.019(2) -0.016(2)
C6 0.029(3) 0.026(2) 0.026(3) 0.004(2) 0.015(2) -0.005(2)
C7 0.020(2) 0.020(2) 0.020(2) 0.0034(18) 0.0111(19) 0.0019(19)
C8 0.016(2) 0.020(2) 0.019(2) -0.0070(17) 0.0062(18) -0.0063(18)
C9 0.030(3) 0.035(3) 0.030(3) -0.002(2) 0.011(2) -0.003(2)
C10 0.019(3) 0.036(3) 0.032(3) -0.003(2) 0.009(2) 0.002(2)
C11 0.017(2) 0.027(2) 0.019(2) 0.0083(19) 0.0067(19) 0.0001(19)
C12 0.029(3) 0.038(3) 0.028(3) 0.013(2) 0.010(2) 0.007(2)
C13 0.031(3) 0.041(3) 0.022(3) 0.005(2) 0.014(2) 0.001(2)
C14 0.014(2) 0.013(2) 0.018(2) -0.0008(16) 0.0102(18) -0.0017(16)
C15 0.016(2) 0.016(2) 0.017(2) 0.0025(17) 0.0091(18) 0.0007(17)
C16 0.014(2) 0.025(2) 0.027(3) 0.000(2) 0.004(2) 0.0003(19)
C17 0.023(3) 0.025(2) 0.037(3) -0.003(2) 0.019(2) 0.008(2)
C18 0.025(3) 0.016(2) 0.027(3) -0.0033(18) 0.013(2) 0.0014(19)
C19 0.018(2) 0.020(2) 0.018(2) -0.0002(17) 0.0086(19) 0.0033(18)
C20 0.012(2) 0.023(2) 0.016(2) 0.0020(17) 0.0038(18) 0.0044(18)
C21 0.036(3) 0.029(3) 0.021(2) -0.003(2) 0.016(2) -0.009(2)
C22 0.013(2) 0.027(2) 0.023(2) -0.0027(19) 0.0036(19) -0.0028(19)
C23 0.020(2) 0.019(2) 0.024(2) -0.0099(18) 0.006(2) 0.0005(19)
C24 0.025(3) 0.029(3) 0.047(3) -0.009(2) 0.006(3) -0.001(2)
C25 0.037(3) 0.044(3) 0.027(3) -0.008(2) 0.005(2) 0.000(3)
C26 0.018(2) 0.016(2) 0.018(2) -0.0016(17) 0.0059(18) -0.0015(18)
C27 0.013(2) 0.030(2) 0.016(2) 0.0099(18) 0.0060(18) -0.0040(19)
C28 0.016(2) 0.027(2) 0.023(2) 0.009(2) 0.007(2) 0.0010(19)
C29 0.027(3) 0.034(3) 0.031(3) 0.011(2) 0.016(2) 0.007(2)
C30 0.022(3) 0.051(4) 0.037(3) 0.024(3) 0.007(2) 0.000(3)
C31 0.017(3) 0.053(4) 0.026(3) 0.012(2) 0.000(2) -0.009(2)
C32 0.029(3) 0.038(3) 0.021(3) 0.004(2) 0.005(2) -0.013(2)
C33 0.016(2) 0.025(2) 0.015(2) 0.0091(18) 0.0073(18) 0.0063(18)
C34 0.028(3) 0.027(3) 0.026(3) 0.010(2) 0.011(2) 0.004(2)
C35 0.036(3) 0.050(3) 0.024(3) 0.011(2) 0.015(2) 0.020(3)
C36 0.019(3) 0.055(4) 0.041(3) 0.029(3) 0.019(2) 0.019(3)
C37 0.019(3) 0.031(3) 0.047(3) 0.024(2) 0.012(2) 0.008(2)
C38 0.019(2) 0.029(3) 0.023(2) 0.013(2) 0.009(2) 0.008(2)
C39 0.012(2) 0.018(2) 0.016(2) -0.0014(17) 0.0035(18) 0.0007(17)
C40 0.013(2) 0.026(2) 0.023(2) -0.0113(19) 0.0086(19) -0.0087(19)
C41 0.025(3) 0.039(3) 0.022(3) -0.008(2) 0.009(2) -0.012(2)
C42 0.029(3) 0.061(4) 0.029(3) -0.017(3) 0.016(2) -0.019(3)
C43 0.024(3) 0.051(4) 0.045(4) -0.032(3) 0.020(3) -0.019(3)
C44 0.013(3) 0.040(3) 0.053(4) -0.023(3) 0.007(2) -0.008(2)
C45 0.019(2) 0.024(2) 0.030(3) -0.007(2) 0.010(2) -0.006(2)
C46 0.013(2) 0.017(2) 0.022(2) -0.0082(17) 0.0091(18) -0.0010(17)
C47 0.021(2) 0.028(2) 0.021(2) -0.0044(19) 0.010(2) 0.001(2)
C48 0.033(3) 0.022(2) 0.033(3) -0.005(2) 0.019(2) -0.008(2)
C49 0.023(3) 0.027(3) 0.044(3) -0.020(2) 0.017(2) -0.011(2)
C50 0.013(2) 0.038(3) 0.032(3) -0.016(2) -0.002(2) 0.000(2)
C51 0.026(3) 0.023(2) 0.027(3) -0.004(2) 0.009(2) 0.005(2)
S 0.0438(9) 0.0273(7) 0.0386(8) 0.0015(6) 0.0080(7) -0.0035(6)
F1 0.075(3) 0.055(2) 0.080(3) -0.016(2) 0.045(2) 0.007(2)
F2 0.092(3) 0.042(2) 0.062(2) -0.0104(17) 0.033(2) -0.029(2)
F3 0.060(2) 0.058(2) 0.047(2) -0.0079(17) -0.0029(19) 0.0016(19)
O1 0.047(3) 0.036(2) 0.071(3) 0.008(2) 0.021(2) -0.0023(19)
O2 0.070(3) 0.046(3) 0.061(3) 0.012(2) -0.017(3) -0.006(2)
O3 0.072(3) 0.048(2) 0.045(3) -0.016(2) 0.027(2) -0.008(2)
C52 0.044(4) 0.031(3) 0.051(4) -0.005(3) 0.019(3) -0.004(3)
Cl21 0.0605(11) 0.0776(12) 0.0375(8) -0.0154(8) 0.0082(8) 0.0308(9)
Cl22 0.0858(13) 0.0425(9) 0.0602(10) -0.0115(7) 0.0422(10) 0.0026(9)
C71 0.066(5) 0.055(4) 0.036(3) 0.003(3) 0.019(3) 0.019(3)
Cl31 0.0788(14) 0.0855(14) 0.0642(12) 0.0300(10) 0.0333(11) 0.0183(11)
Cl32 0.0833(14) 0.0578(11) 0.0809(13) 0.0194(9) 0.0417(11) -0.0035(10)
C81 0.055(4) 0.051(4) 0.079(5) 0.015(3) 0.041(4) 0.011(3)
Cl11 0.0590(13) 0.186(3) 0.0578(13) -0.0026(14) 0.0290(11) -0.0001(15)
Cl12 0.0930(15) 0.0533(11) 0.0753(13) 0.0104(9) 0.0208(11) 0.0080(10)
C61 0.045(4) 0.168(9) 0.070(6) 0.033(6) 0.025(4) 0.025(5)

loop_
_atom_type_symbol
_atom_type_description
_atom_type_scat_dispersion_real
_atom_type_scat_dispersion_imag
_atom_type_scat_source
C C 0.0033 0.0016 'International Tables Vol C Tables 4.2.6.8 and 6.1.1.4'
H H 0.0000 0.0000 'International Tables Vol C Tables 4.2.6.8 and 6.1.1.4'
Cl Cl 0.1484 0.1585 'International Tables Vol C Tables 4.2.6.8 and 6.1.1.4'
F F 0.0171 0.0103 'International Tables Vol C Tables 4.2.6.8 and 6.1.1.4'
N N 0.0061 0.0033 'International Tables Vol C Tables 4.2.6.8 and 6.1.1.4'
O O 0.0106 0.0060 'International Tables Vol C Tables 4.2.6.8 and 6.1.1.4'
P P 0.1023 0.0942 'International Tables Vol C Tables 4.2.6.8 and 6.1.1.4'
S S 0.1246 0.1234 'International Tables Vol C Tables 4.2.6.8 and 6.1.1.4'

loop_
_exptl_crystal_face_index_h
_exptl_crystal_face_index_k
_exptl_crystal_face_index_l
_exptl_crystal_face_perp_dist
_exptl_oxdiff_crystal_face_indexfrac_h
_exptl_oxdiff_crystal_face_indexfrac_k
_exptl_oxdiff_crystal_face_indexfrac_l
_exptl_oxdiff_crystal_face_x
_exptl_oxdiff_crystal_face_y
_exptl_oxdiff_crystal_face_z
18 8 12 0.0449 18.0020 8.0015 12.0130 0.0056 0.3602 -0.9629
15 -2 17 0.0486 14.9833 -2.0094 17.0175 -0.4640 0.3433 -0.8196
-12 19 0 0.1274 -11.9746 19.0310 -0.0220 0.7785 -0.6027 -0.1217
-15 1 -17 0.0588 -14.9846 1.0081 -17.0169 0.4255 -0.3312 0.8413
2 -3 26 0.1156 1.9725 -3.0030 26.0086 -0.6252 -0.1285 -0.7467
1 9 -26 0.0964 1.0361 9.0091 -26.0096 0.8444 0.1499 0.5435
4 20 -11 0.0361 4.0382 20.0228 -11.0108 0.9664 -0.0199 -0.2087
-4 -20 11 0.0361 -4.0382 -20.0228 11.0108 -0.9664 0.0199 0.2087
16 -10 -24 0.1686 16.0092 -10.0235 -23.9847 0.0155 0.8286 0.5337
-18 10 24 0.1965 -18.0094 10.0245 23.9829 -0.0077 -0.8910 -0.4852
-18 -8 -12 0.0579 -18.0020 -8.0015 -12.0130 -0.0056 -0.3602 0.9629
-12 -19 -2 0.0575 -12.0258 -19.0182 -1.9992 -0.6456 -0.1281 0.7628

loop_
_geom_angle_atom_site_label_1
_geom_angle_atom_site_label_2
_geom_angle_atom_site_label_3
_geom_angle
N1 P1 P2 41.69(12)
N1 P1 N3 97.67(17)
N2 P1 P2 42.01(12)
N2 P1 N1 80.09(16)
N2 P1 N3 97.53(16)
N3 P1 P2 86.60(12)
N1 P2 P1 41.94(12)
N1 P2 N2 79.84(17)
N1 P2 N4 97.47(16)
N2 P2 P1 41.51(11)
N2 P2 N4 97.71(16)
N4 P2 P1 86.63(12)
P2 N1 P1 96.37(17)
C26 N1 P1 131.9(3)
C26 N1 P2 130.7(3)
P1 N2 P2 96.48(17)
C39 N2 P1 129.9(3)
C39 N2 P2 129.8(3)
C1 N3 P1 120.9(3)
C1 N3 C2 116.4(3)
C2 N3 P1 122.7(3)
C1 N4 P2 121.5(3)
C1 N4 C14 117.3(3)
C14 N4 P2 120.7(3)
N3 C1 H1 117.8
N4 C1 N3 124.3(4)
N4 C1 H1 117.8
C3 C2 N3 117.1(4)
C7 C2 N3 120.4(4)
C7 C2 C3 122.6(4)
C2 C3 C8 124.0(4)
C4 C3 C2 117.3(4)
C4 C3 C8 118.7(4)
C3 C4 H4 119.9
C5 C4 C3 120.2(4)
C5 C4 H4 119.9
C4 C5 H5 119.3
C6 C5 C4 121.3(4)
C6 C5 H5 119.3
C5 C6 H6 119.3
C5 C6 C7 121.3(4)
C7 C6 H6 119.3
C2 C7 C6 117.2(4)
C2 C7 C11 124.3(4)
C6 C7 C11 118.5(4)
C3 C8 H8 107.8
C3 C8 C9 110.2(4)
C3 C8 C10 111.1(4)
C9 C8 H8 107.8
C9 C8 C10 111.9(4)
C10 C8 H8 107.8
C8 C9 H9A 109.5
C8 C9 H9B 109.5
C8 C9 H9C 109.5
H9A C9 H9B 109.5
H9A C9 H9C 109.5
H9B C9 H9C 109.5
C8 C10 H10A 109.5
C8 C10 H10B 109.5
C8 C10 H10C 109.5
H10A C10 H10B 109.5
H10A C10 H10C 109.5
H10B C10 H10C 109.5
C7 C11 H11 107.8
C7 C11 C12 112.1(4)
C12 C11 H11 107.8
C13 C11 C7 111.1(4)
C13 C11 H11 107.8
C13 C11 C12 109.9(4)
C11 C12 H12A 109.5
C11 C12 H12B 109.5
C11 C12 H12C 109.5
H12A C12 H12B 109.5
H12A C12 H12C 109.5
H12B C12 H12C 109.5
C11 C13 H13A 109.5
C11 C13 H13B 109.5
C11 C13 H13C 109.5
H13A C13 H13B 109.5
H13A C13 H13C 109.5
H13B C13 H13C 109.5
C15 C14 N4 118.1(3)
C15 C14 C19 122.8(4)
C19 C14 N4 119.0(4)
C14 C15 C20 122.0(4)
C16 C15 C14 118.1(4)
C16 C15 C20 119.6(4)
C15 C16 H16 120.0
C15 C16 C17 119.9(4)
C17 C16 H16 120.0
C16 C17 H17 119.6
C18 C17 C16 120.7(4)
C18 C17 H17 119.6
C17 C18 H18 119.0
C17 C18 C19 122.0(4)
C19 C18 H18 119.0
C14 C19 C23 124.7(4)
C18 C19 C14 116.4(4)
C18 C19 C23 118.9(4)
C15 C20 H20 107.5
C15 C20 C22 112.5(4)
C21 C20 C15 110.9(4)
C21 C20 H20 107.5
C21 C20 C22 110.8(4)
C22 C20 H20 107.5
C20 C21 H21A 109.5
C20 C21 H21B 109.5
C20 C21 H21C 109.5
H21A C21 H21B 109.5
H21A C21 H21C 109.5
H21B C21 H21C 109.5
C20 C22 H22A 109.5
C20 C22 H22B 109.5
C20 C22 H22C 109.5
H22A C22 H22B 109.5
H22A C22 H22C 109.5
H22B C22 H22C 109.5
C19 C23 H23 108.2
C24 C23 C19 110.2(4)
C24 C23 H23 108.2
C25 C23 C19 111.0(4)
C25 C23 H23 108.2
C25 C23 C24 111.0(4)
C23 C24 H24A 109.5
C23 C24 H24B 109.5
C23 C24 H24C 109.5
H24A C24 H24B 109.5
H24A C24 H24C 109.5
H24B C24 H24C 109.5
C23 C25 H25A 109.5
C23 C25 H25B 109.5
C23 C25 H25C 109.5
H25A C25 H25B 109.5
H25A C25 H25C 109.5
H25B C25 H25C 109.5
N1 C26 H26 108.4
N1 C26 C27 110.4(3)
N1 C26 C33 110.5(3)
C27 C26 H26 108.4
C33 C26 H26 108.4
C33 C26 C27 110.6(3)
C28 C27 C26 121.0(4)
C32 C27 C26 118.9(4)
C32 C27 C28 120.1(4)
C27 C28 H28 120.4
C27 C28 C29 119.1(4)
C29 C28 H28 120.4
C28 C29 H29 119.7
C30 C29 C28 120.6(5)
C30 C29 H29 119.7
C29 C30 H30 119.8
C29 C30 C31 120.4(5)
C31 C30 H30 119.8
C30 C31 H31 120.0
C30 C31 C32 120.1(5)
C32 C31 H31 120.0
C27 C32 C31 119.7(5)
C27 C32 H32 120.1
C31 C32 H32 120.1
C34 C33 C26 119.3(4)
C38 C33 C26 121.6(4)
C38 C33 C34 118.8(4)
C33 C34 H34 119.0
C33 C34 C35 122.0(5)
C35 C34 H34 119.0
C34 C35 H35 120.6
C34 C35 C36 118.8(5)
C36 C35 H35 120.6
C35 C36 H36 119.9
C35 C36 C37 120.3(5)
C37 C36 H36 119.9
C36 C37 H37 120.3
C38 C37 C36 119.4(5)
C38 C37 H37 120.3
C33 C38 C37 120.7(5)
C33 C38 H38 119.7
C37 C38 H38 119.7
N2 C39 H39 109.0
N2 C39 C40 109.1(3)
N2 C39 C46 109.6(3)
C40 C39 H39 109.0
C40 C39 C46 111.1(3)
C46 C39 H39 109.0
C41 C40 C39 119.1(4)
C45 C40 C39 122.1(4)
C45 C40 C41 118.6(4)
C40 C41 H41 119.4
C42 C41 C40 121.2(5)
C42 C41 H41 119.4
C41 C42 H42 120.4
C43 C42 C41 119.2(5)
C43 C42 H42 120.4
C42 C43 H43 119.5
C44 C43 C42 121.0(5)
C44 C43 H43 119.5
C43 C44 H44 120.3
C43 C44 C45 119.5(5)
C45 C44 H44 120.3
C40 C45 C44 120.5(5)
C40 C45 H45 119.7
C44 C45 H45 119.7
C47 C46 C39 121.3(4)
C51 C46 C39 119.4(4)
C51 C46 C47 119.0(4)
C46 C47 H47 119.6
C48 C47 C46 120.8(4)
C48 C47 H47 119.6
C47 C48 H48 120.1
C49 C48 C47 119.9(5)
C49 C48 H48 120.1
C48 C49 H49 119.9
C50 C49 C48 120.1(4)
C50 C49 H49 119.9
C49 C50 H50 120.1
C49 C50 C51 119.7(4)
C51 C50 H50 120.1
C46 C51 C50 120.4(5)
C46 C51 H51 119.8
C50 C51 H51 119.8
O1 S C52 103.3(3)
O2 S O1 114.5(3)
O2 S O3 115.6(3)
O2 S C52 102.9(3)
O3 S O1 115.0(3)
O3 S C52 102.9(3)
F1 C52 S 112.1(4)
F1 C52 F2 106.5(5)
F2 C52 S 111.5(4)
F3 C52 S 112.9(4)
F3 C52 F1 106.3(5)
F3 C52 F2 107.0(5)
Cl21 C71 Cl22 112.1(3)
Cl21 C71 H71A 109.2
Cl21 C71 H71B 109.2
Cl22 C71 H71A 109.2
Cl22 C71 H71B 109.2
H71A C71 H71B 107.9
Cl31 C81 Cl32 110.9(4)
Cl31 C81 H81A 109.5
Cl31 C81 H81B 109.5
Cl32 C81 H81A 109.5
Cl32 C81 H81B 109.5
H81A C81 H81B 108.0
Cl11 C61 H61A 108.7
Cl11 C61 H61B 108.7
Cl12 C61 Cl11 114.0(5)
Cl12 C61 H61A 108.7
Cl12 C61 H61B 108.7
H61A C61 H61B 107.6

loop_
_geom_bond_atom_site_label_1
_geom_bond_atom_site_label_2
_geom_bond_distance
P1 P2 2.5576(15)
P1 N1 1.720(4)
P1 N2 1.706(3)
P1 N3 1.834(3)
P2 N1 1.712(3)
P2 N2 1.723(3)
P2 N4 1.821(3)
N1 C26 1.461(5)
N2 C39 1.474(5)
N3 C1 1.326(5)
N3 C2 1.459(5)
N4 C1 1.323(5)
N4 C14 1.470(5)
C1 H1 0.9500
C2 C3 1.412(6)
C2 C7 1.404(6)
C3 C4 1.410(6)
C3 C8 1.526(6)
C4 H4 0.9500
C4 C5 1.392(7)
C5 H5 0.9500
C5 C6 1.363(7)
C6 H6 0.9500
C6 C7 1.405(6)
C7 C11 1.527(6)
C8 H8 1.0000
C8 C9 1.528(6)
C8 C10 1.540(6)
C9 H9A 0.9800
C9 H9B 0.9800
C9 H9C 0.9800
C10 H10A 0.9800
C10 H10B 0.9800
C10 H10C 0.9800
C11 H11 1.0000
C11 C12 1.533(6)
C11 C13 1.522(7)
C12 H12A 0.9800
C12 H12B 0.9800
C12 H12C 0.9800
C13 H13A 0.9800
C13 H13B 0.9800
C13 H13C 0.9800
C14 C15 1.403(6)
C14 C19 1.407(6)
C15 C16 1.394(6)
C15 C20 1.521(6)
C16 H16 0.9500
C16 C17 1.399(6)
C17 H17 0.9500
C17 C18 1.366(6)
C18 H18 0.9500
C18 C19 1.402(6)
C19 C23 1.541(6)
C20 H20 1.0000
C20 C21 1.521(6)
C20 C22 1.533(6)
C21 H21A 0.9800
C21 H21B 0.9800
C21 H21C 0.9800
C22 H22A 0.9800
C22 H22B 0.9800
C22 H22C 0.9800
C23 H23 1.0000
C23 C24 1.531(7)
C23 C25 1.509(7)
C24 H24A 0.9800
C24 H24B 0.9800
C24 H24C 0.9800
C25 H25A 0.9800
C25 H25B 0.9800
C25 H25C 0.9800
C26 H26 1.0000
C26 C27 1.545(6)
C26 C33 1.526(6)
C27 C28 1.393(7)
C27 C32 1.388(6)
C28 H28 0.9500
C28 C29 1.396(6)
C29 H29 0.9500
C29 C30 1.364(7)
C30 H30 0.9500
C30 C31 1.381(8)
C31 H31 0.9500
C31 C32 1.388(7)
C32 H32 0.9500
C33 C34 1.381(7)
C33 C38 1.380(6)
C34 H34 0.9500
C34 C35 1.383(7)
C35 H35 0.9500
C35 C36 1.387(8)
C36 H36 0.9500
C36 C37 1.396(8)
C37 H37 0.9500
C37 C38 1.395(7)
C38 H38 0.9500
C39 H39 1.0000
C39 C40 1.518(6)
C39 C46 1.535(6)
C40 C41 1.401(7)
C40 C45 1.377(6)
C41 H41 0.9500
C41 C42 1.378(7)
C42 H42 0.9500
C42 C43 1.377(8)
C43 H43 0.9500
C43 C44 1.377(8)
C44 H44 0.9500
C44 C45 1.397(7)
C45 H45 0.9500
C46 C47 1.390(6)
C46 C51 1.381(6)
C47 H47 0.9500
C47 C48 1.388(6)
C48 H48 0.9500
C48 C49 1.383(7)
C49 H49 0.9500
C49 C50 1.379(7)
C50 H50 0.9500
C50 C51 1.407(7)
C51 H51 0.9500
S O1 1.431(4)
S O2 1.428(4)
S O3 1.429(5)
S C52 1.820(6)
F1 C52 1.344(7)
F2 C52 1.345(7)
F3 C52 1.325(7)
Cl21 C71 1.740(6)
Cl22 C71 1.757(6)
C71 H71A 0.9900
C71 H71B 0.9900
Cl31 C81 1.730(7)
Cl32 C81 1.769(6)
C81 H81A 0.9900
C81 H81B 0.9900
Cl11 C61 1.749(8)
Cl12 C61 1.715(8)
C61 H61A 0.9900
C61 H61B 0.9900

loop_
_geom_torsion_atom_site_label_1
_geom_torsion_atom_site_label_2
_geom_torsion_atom_site_label_3
_geom_torsion_atom_site_label_4
_geom_torsion
P1 P2 N1 C26 -169.2(5)
P1 P2 N2 C39 159.0(4)
P1 P2 N4 C1 -0.1(3)
P1 P2 N4 C14 171.7(3)
P1 N1 C26 C27 43.9(5)
P1 N1 C26 C33 166.6(3)
P1 N2 C39 C40 -31.9(5)
P1 N2 C39 C46 -153.8(3)
P1 N3 C1 N4 1.0(6)
P1 N3 C2 C3 65.2(5)
P1 N3 C2 C7 -116.9(4)
P2 P1 N1 C26 169.0(5)
P2 P1 N2 C39 -159.0(4)
P2 P1 N3 C1 -0.8(3)
P2 P1 N3 C2 179.5(3)
P2 N1 C26 C27 -150.6(3)
P2 N1 C26 C33 -27.9(5)
P2 N2 C39 C40 175.7(3)
P2 N2 C39 C46 53.8(5)
P2 N4 C1 N3 -0.5(6)
P2 N4 C14 C15 68.7(4)
P2 N4 C14 C19 -109.0(4)
N1 P1 N2 P2 -20.18(16)
N1 P1 N2 C39 -179.2(4)
N1 P1 N3 C1 39.5(3)
N1 P1 N3 C2 -140.2(3)
N1 P2 N2 P1 20.30(16)
N1 P2 N2 C39 179.3(4)
N1 P2 N4 C1 -40.7(3)
N1 P2 N4 C14 131.1(3)
N1 C26 C27 C28 38.2(5)
N1 C26 C27 C32 -145.6(4)
N1 C26 C33 C34 144.4(4)
N1 C26 C33 C38 -42.9(5)
N2 P1 N1 P2 20.31(16)
N2 P1 N1 C26 -170.7(4)
N2 P1 N3 C1 -41.5(3)
N2 P1 N3 C2 138.8(3)
N2 P2 N1 P1 -20.12(16)
N2 P2 N1 C26 170.7(4)
N2 P2 N4 C1 40.0(3)
N2 P2 N4 C14 -148.2(3)
N2 C39 C40 C41 134.5(4)
N2 C39 C40 C45 -50.0(5)
N2 C39 C46 C47 43.2(5)
N2 C39 C46 C51 -142.6(4)
N3 P1 N1 P2 -76.05(18)
N3 P1 N1 C26 93.0(4)
N3 P1 N2 P2 76.34(18)
N3 P1 N2 C39 -82.7(4)
N3 C2 C3 C4 175.2(4)
N3 C2 C3 C8 -2.5(6)
N3 C2 C7 C6 -173.3(4)
N3 C2 C7 C11 6.2(6)
N4 P2 N1 P1 76.43(18)
N4 P2 N1 C26 -92.8(4)
N4 P2 N2 P1 -75.97(17)
N4 P2 N2 C39 83.1(4)
N4 C14 C15 C16 -178.8(4)
N4 C14 C15 C20 6.7(6)
N4 C14 C19 C18 179.8(4)
N4 C14 C19 C23 -1.3(6)
C1 N3 C2 C3 -114.5(4)
C1 N3 C2 C7 63.4(5)
C1 N4 C14 C15 -119.1(4)
C1 N4 C14 C19 63.2(5)
C2 N3 C1 N4 -179.2(4)
C2 C3 C4 C5 -1.0(7)
C2 C3 C8 C9 104.8(5)
C2 C3 C8 C10 -130.6(4)
C2 C7 C11 C12 -109.0(5)
C2 C7 C11 C13 127.6(5)
C3 C2 C7 C6 4.5(6)
C3 C2 C7 C11 -176.0(4)
C3 C4 C5 C6 2.8(8)
C4 C3 C8 C9 -72.9(5)
C4 C3 C8 C10 51.7(5)
C4 C5 C6 C7 -1.0(8)
C5 C6 C7 C2 -2.6(7)
C5 C6 C7 C11 177.8(4)
C6 C7 C11 C12 70.5(5)
C6 C7 C11 C13 -52.9(6)
C7 C2 C3 C4 -2.7(6)
C7 C2 C3 C8 179.6(4)
C8 C3 C4 C5 176.8(4)
C14 N4 C1 N3 -172.6(4)
C14 C15 C16 C17 -0.3(6)
C14 C15 C20 C21 82.8(5)
C14 C15 C20 C22 -152.5(4)
C14 C19 C23 C24 -109.0(5)
C14 C19 C23 C25 127.7(5)
C15 C14 C19 C18 2.3(6)
C15 C14 C19 C23 -178.9(4)
C15 C16 C17 C18 0.7(7)
C16 C15 C20 C21 -91.6(5)
C16 C15 C20 C22 33.1(5)
C16 C17 C18 C19 0.5(7)
C17 C18 C19 C14 -1.9(7)
C17 C18 C19 C23 179.2(4)
C18 C19 C23 C24 69.8(5)
C18 C19 C23 C25 -53.6(5)
C19 C14 C15 C16 -1.2(6)
C19 C14 C15 C20 -175.7(4)
C20 C15 C16 C17 174.3(4)
C26 C27 C28 C29 176.7(4)
C26 C27 C32 C31 -175.8(4)
C26 C33 C34 C35 175.0(4)
C26 C33 C38 C37 -176.2(4)
C27 C26 C33 C34 -93.0(5)
C27 C26 C33 C38 79.7(5)
C27 C28 C29 C30 0.4(7)
C28 C27 C32 C31 0.4(7)
C28 C29 C30 C31 -2.4(8)
C29 C30 C31 C32 3.3(8)
C30 C31 C32 C27 -2.3(8)
C32 C27 C28 C29 0.6(7)
C33 C26 C27 C28 -84.4(5)
C33 C26 C27 C32 91.8(5)
C33 C34 C35 C36 0.0(7)
C34 C33 C38 C37 -3.4(6)
C34 C35 C36 C37 -0.7(7)
C35 C36 C37 C38 -0.7(7)
C36 C37 C38 C33 2.7(6)
C38 C33 C34 C35 2.0(7)
C39 C40 C41 C42 175.0(4)
C39 C40 C45 C44 -175.1(4)
C39 C46 C47 C48 174.0(4)
C39 C46 C51 C50 -174.4(4)
C40 C39 C46 C47 -77.5(5)
C40 C39 C46 C51 96.8(5)
C40 C41 C42 C43 0.1(7)
C41 C40 C45 C44 0.3(6)
C41 C42 C43 C44 0.9(7)
C42 C43 C44 C45 -1.2(7)
C43 C44 C45 C40 0.6(7)
C45 C40 C41 C42 -0.7(7)
C46 C39 C40 C41 -104.5(5)
C46 C39 C40 C45 70.9(5)
C46 C47 C48 C49 0.4(7)
C47 C46 C51 C50 -0.1(7)
C47 C48 C49 C50 -0.1(7)
C48 C49 C50 C51 -0.2(7)
C49 C50 C51 C46 0.3(7)
C51 C46 C47 C48 -0.3(7)
O1 S C52 F1 55.0(5)
O1 S C52 F2 174.3(4)
O1 S C52 F3 -65.1(5)
O2 S C52 F1 -64.5(5)
O2 S C52 F2 54.9(5)
O2 S C52 F3 175.5(5)
O3 S C52 F1 175.0(4)
O3 S C52 F2 -65.6(5)
O3 S C52 F3 54.9(5)

loop_
_diffrn_oxdiff_twin_id
_diffrn_oxdiff_twin_ratio
_diffrn_oxdiff_twin_reflns_isolated
_diffrn_oxdiff_twin_reflns_overlapped
1 0.7034 14379 150240
2 0.2966 0 150240

loop_
_twin_individual_id
_twin_individual_twin_matrix_11
_twin_individual_twin_matrix_12
_twin_individual_twin_matrix_13
_twin_individual_twin_matrix_21
_twin_individual_twin_matrix_22
_twin_individual_twin_matrix_23
_twin_individual_twin_matrix_31
_twin_individual_twin_matrix_32
_twin_individual_twin_matrix_33
1 1.0000 0.0000 0.0000 0.0000 1.0000 0.0000 0.0000 0.0000 1.0000
2 -1.0015 -0.0006 -0.0018 0.0005 -1.0007 -0.0004 0.7853 -0.0016 1.0011

loop_
_twin_individual_mass_fraction_refined
0.7932(10)
0.2068(10)
